data_7219263
loop_
_publ_author_name
'Kang, Meng'
'Yang, Guo-Ping'
'Hou, Lei'
'Wu, Wei-Ping'
'Wu, Yun-Long'
'Wang, Yao-Yu'

_publ_section_title
;
 Peculiar phenomena of structural transformations triggered from a nickel
 coordination polymer
;
_journal_issue 8
_journal_name_full CrystEngComm
_journal_page_first 1839
_journal_paper_doi 10.1039/C4CE02333A
_journal_volume 17
_journal_year 2015
_chemical_formula_sum 'C20 H12 N Ni O5'
_chemical_formula_weight 405.02
_chemical_name_systematic
; 
 ? 
;
_space_group_IT_number 2
_symmetry_space_group_name_Hall '-P 1'
_symmetry_space_group_name_H-M 'P -1'
_atom_sites_solution_hydrogens geom
_atom_sites_solution_primary direct
_atom_sites_solution_secondary difmap
_audit_creation_method SHELXL-97
_audit_update_record
;
2014-04-23 deposited with the CCDC.
2015-01-12 downloaded from the CCDC.
;
_cell_angle_alpha 75.580(6)
_cell_angle_beta 80.947(6)
_cell_angle_gamma 66.329(6)
_cell_formula_units_Z 2
_cell_length_a 9.406(4)
_cell_length_b 9.512(3)
_cell_length_c 11.655(4)
_cell_measurement_temperature 296(2)
_cell_volume 923.0(6)
_computing_structure_refinement 'SHELXL-97 (Sheldrick, 1997)'
_computing_structure_solution 'SHELXS-97 (Sheldrick, 1990)'
_diffrn_ambient_temperature 296(2)
_diffrn_measured_fraction_theta_full 0.962
_diffrn_measured_fraction_theta_max 0.962
_diffrn_radiation_monochromator graphite
_diffrn_radiation_source 'fine-focus sealed tube'
_diffrn_radiation_type MoK\a
_diffrn_radiation_wavelength 0.71073
_diffrn_reflns_av_R_equivalents 0.0287
_diffrn_reflns_av_sigmaI/netI 0.0568
_diffrn_reflns_limit_h_max 11
_diffrn_reflns_limit_h_min -10
_diffrn_reflns_limit_k_max 10
_diffrn_reflns_limit_k_min -11
_diffrn_reflns_limit_l_max 13
_diffrn_reflns_limit_l_min -13
_diffrn_reflns_number 4548
_diffrn_reflns_theta_full 25.10
_diffrn_reflns_theta_max 25.10
_diffrn_reflns_theta_min 1.81
_exptl_absorpt_coefficient_mu 1.081
_exptl_absorpt_correction_T_max 0.9090
_exptl_absorpt_correction_T_min 0.8376
_exptl_absorpt_correction_type multi-scan
_exptl_absorpt_process_details sadabs
_exptl_crystal_density_diffrn 1.457
_exptl_crystal_density_method 'not measured'
_exptl_crystal_F_000 414
_exptl_crystal_size_max 0.17
_exptl_crystal_size_mid 0.13
_exptl_crystal_size_min 0.09
_refine_diff_density_max 1.808
_refine_diff_density_min -2.003
_refine_diff_density_rms 0.371
_refine_ls_extinction_method none
_refine_ls_goodness_of_fit_ref 1.066
_refine_ls_hydrogen_treatment constr
_refine_ls_matrix_type full
_refine_ls_number_parameters 244
_refine_ls_number_reflns 3175
_refine_ls_number_restraints 6
_refine_ls_restrained_S_all 1.065
_refine_ls_R_factor_all 0.1180
_refine_ls_R_factor_gt 0.0874
_refine_ls_shift/su_max 0.001
_refine_ls_shift/su_mean 0.000
_refine_ls_structure_factor_coef Fsqd
_refine_ls_weighting_details 'calc w=1/[\s^2^(Fo^2^)+(0.3400P)^2^+0.0000P] where P=(Fo^2^+2Fc^2^)/3'
_refine_ls_weighting_scheme calc
_refine_ls_wR_factor_gt 0.3104
_refine_ls_wR_factor_ref 0.3773
_reflns_number_gt 2666
_reflns_number_total 3175
_reflns_threshold_expression >2sigma(I)
_cod_data_source_file c4ce02333a2.cif
_cod_data_source_block 2
_cod_depositor_comments 'Adding full bibliography for 7219261--7219264.cif.'
_cod_original_cell_volume 923.1(6)
_cod_original_sg_symbol_H-M P-1
_cod_database_code 7219263

loop_
_symmetry_equiv_pos_as_xyz
'x, y, z'
'-x, -y, -z'

loop_
_atom_site_label
_atom_site_type_symbol
_atom_site_fract_x
_atom_site_fract_y
_atom_site_fract_z
_atom_site_U_iso_or_equiv
_atom_site_adp_type
_atom_site_occupancy
_atom_site_symmetry_multiplicity
_atom_site_calc_flag
_atom_site_refinement_flags
C1 C 0.9491(10) 0.7846(10) 0.4402(8) 0.0267(19) Uani 1 1 d .
C2 C 0.9133(9) 0.6878(9) 0.3726(7) 0.0223(17) Uani 1 1 d .
C3 C 0.9805(11) 0.6651(11) 0.2629(8) 0.029(2) Uani 1 1 d .
H3A H 1.0552 0.7073 0.2305 0.035 Uiso 1 1 calc R
C4 C 0.9453(10) 0.5852(10) 0.1981(8) 0.0271(19) Uani 1 1 d .
H4A H 0.9961 0.5713 0.1242 0.033 Uiso 1 1 calc R
C5 C 0.8314(9) 0.5240(9) 0.2443(6) 0.0170(15) Uani 1 1 d .
C6 C 0.7556(11) 0.5467(11) 0.3567(7) 0.0266(19) Uani 1 1 d .
H6A H 0.6767 0.5097 0.3872 0.032 Uiso 1 1 calc R
C7 C 0.8000(11) 0.6241(11) 0.4201(7) 0.0268(19) Uani 1 1 d .
H7A H 0.7545 0.6346 0.4960 0.032 Uiso 1 1 calc R
C8 C 0.7838(9) 0.4445(10) 0.1712(7) 0.0211(17) Uani 1 1 d .
C9 C 0.6413(10) 0.4072(10) 0.2088(6) 0.0210(17) Uani 1 1 d .
C10 C 0.5118(11) 0.4939(12) 0.1422(8) 0.033(2) Uani 1 1 d .
H10A H 0.5171 0.5728 0.0779 0.040 Uiso 1 1 calc R
C11 C 0.3747(11) 0.4659(14) 0.1688(8) 0.039(2) Uani 1 1 d .
H11A H 0.2899 0.5261 0.1229 0.047 Uiso 1 1 calc R
C12 C 0.3643(11) 0.3468(12) 0.2650(8) 0.035(2) Uani 1 1 d .
H12A H 0.2735 0.3267 0.2829 0.042 Uiso 1 1 calc R
C13 C 0.4901(11) 0.2609(12) 0.3317(8) 0.031(2) Uani 1 1 d .
H13A H 0.4821 0.1836 0.3964 0.038 Uiso 1 1 calc R
C14 C 0.6304(10) 0.2844(10) 0.3066(7) 0.0237(18) Uani 1 1 d .
C15 C 0.7672(10) 0.1847(10) 0.3782(7) 0.0231(17) Uani 1 1 d .
C16 C 0.6055(12) 1.0642(14) 0.7386(9) 0.045(3) Uani 1 1 d .
H16A H 0.5663 1.1179 0.6649 0.054 Uiso 1 1 calc R
C17 C 0.5037(14) 1.0777(15) 0.8363(10) 0.059(4) Uani 1 1 d .
H17A H 0.3999 1.1443 0.8283 0.070 Uiso 1 1 calc R
C18 C 0.5533(10) 0.9946(10) 0.9448(7) 0.028(2) Uani 1 1 d .
C19 C 0.7087(14) 0.906(2) 0.9482(11) 0.101(8) Uani 1 1 d .
H19A H 0.7515 0.8504 1.0204 0.121 Uiso 1 1 calc R
C20 C 0.8034(14) 0.900(2) 0.8429(11) 0.100(7) Uani 1 1 d U
H20A H 0.9076 0.8333 0.8469 0.120 Uiso 1 1 calc R
N1 N 0.7553(8) 0.9802(9) 0.7423(7) 0.0251(16) Uani 1 1 d .
Ni1 Ni 0.90323(10) 0.97375(11) 0.59469(7) 0.0173(5) Uani 1 1 d .
O1 O 0.8839(8) 0.8000(8) 0.5384(6) 0.0340(16) Uani 1 1 d .
O2 O 1.0436(8) 0.8477(8) 0.3854(6) 0.0380(17) Uani 1 1 d .
O3 O 0.8519(8) 0.4215(10) 0.0742(6) 0.0406(18) Uani 1 1 d .
O4 O 0.8992(6) 0.1732(7) 0.3287(5) 0.0250(13) Uani 1 1 d .
O5 O 0.7415(7) 0.1232(8) 0.4820(5) 0.0315(15) Uani 1 1 d .

loop_
_atom_site_aniso_label
_atom_site_aniso_U_11
_atom_site_aniso_U_22
_atom_site_aniso_U_33
_atom_site_aniso_U_23
_atom_site_aniso_U_13
_atom_site_aniso_U_12
C1 0.025(4) 0.023(4) 0.036(5) -0.012(4) 0.001(4) -0.011(4)
C2 0.013(4) 0.025(4) 0.028(4) -0.010(3) 0.001(3) -0.005(3)
C3 0.034(5) 0.038(5) 0.028(5) -0.012(4) 0.012(4) -0.027(4)
C4 0.025(4) 0.037(5) 0.018(4) -0.009(4) 0.006(3) -0.010(4)
C5 0.016(4) 0.022(4) 0.009(3) -0.001(3) 0.004(3) -0.007(3)
C6 0.028(5) 0.038(5) 0.017(4) -0.009(3) 0.014(3) -0.019(4)
C7 0.033(5) 0.038(5) 0.015(4) -0.012(3) 0.017(3) -0.022(4)
C8 0.020(4) 0.031(4) 0.012(4) -0.002(3) -0.001(3) -0.010(3)
C9 0.024(4) 0.034(4) 0.008(3) -0.006(3) 0.007(3) -0.017(4)
C10 0.025(5) 0.050(6) 0.024(5) -0.006(4) -0.004(4) -0.013(4)
C11 0.022(5) 0.069(7) 0.025(5) -0.008(5) -0.004(4) -0.016(5)
C12 0.023(5) 0.054(6) 0.029(5) -0.004(4) 0.005(4) -0.020(4)
C13 0.029(5) 0.047(5) 0.023(4) -0.008(4) 0.000(4) -0.019(4)
C14 0.023(4) 0.031(4) 0.019(4) -0.006(3) 0.003(3) -0.014(4)
C15 0.026(4) 0.030(4) 0.015(4) -0.007(3) 0.000(3) -0.012(4)
C16 0.026(5) 0.063(7) 0.031(5) -0.009(5) 0.011(4) -0.005(5)
C17 0.039(6) 0.063(7) 0.028(5) 0.008(5) 0.000(5) 0.017(6)
C18 0.025(5) 0.032(4) 0.018(4) -0.002(3) 0.012(4) -0.007(4)
C19 0.023(6) 0.185(18) 0.027(6) 0.023(8) -0.001(5) 0.004(8)
C20 0.024(6) 0.164(16) 0.025(6) 0.001(8) 0.004(5) 0.039(8)
N1 0.021(4) 0.032(4) 0.022(4) -0.007(3) 0.009(3) -0.013(3)
Ni1 0.0157(7) 0.0257(7) 0.0113(7) -0.0055(5) 0.0067(4) -0.0105(5)
O1 0.040(4) 0.040(4) 0.032(4) -0.016(3) 0.007(3) -0.023(3)
O2 0.035(4) 0.039(4) 0.050(4) -0.013(3) 0.010(3) -0.027(3)
O3 0.042(4) 0.075(5) 0.022(3) -0.020(3) 0.013(3) -0.040(4)
O4 0.015(3) 0.038(3) 0.021(3) -0.004(2) 0.007(2) -0.013(3)
O5 0.024(3) 0.048(4) 0.016(3) -0.002(3) 0.009(2) -0.014(3)

loop_
_atom_type_symbol
_atom_type_description
_atom_type_scat_dispersion_real
_atom_type_scat_dispersion_imag
_atom_type_scat_source
C C 0.0033 0.0016 'International Tables Vol C Tables 4.2.6.8 and 6.1.1.4'
H H 0.0000 0.0000 'International Tables Vol C Tables 4.2.6.8 and 6.1.1.4'
N N 0.0061 0.0033 'International Tables Vol C Tables 4.2.6.8 and 6.1.1.4'
O O 0.0106 0.0060 'International Tables Vol C Tables 4.2.6.8 and 6.1.1.4'
Ni Ni 0.3393 1.1124 'International Tables Vol C Tables 4.2.6.8 and 6.1.1.4'

loop_
_geom_angle_atom_site_label_1
_geom_angle_atom_site_label_2
_geom_angle_atom_site_label_3
_geom_angle
_geom_angle_site_symmetry_1
_geom_angle_site_symmetry_3
O1 C1 O2 125.9(8) . .
O1 C1 C2 119.1(8) . .
O2 C1 C2 114.9(8) . .
C3 C2 C7 117.4(8) . .
C3 C2 C1 122.8(8) . .
C7 C2 C1 119.7(7) . .
C4 C3 C2 124.0(8) . .
C4 C3 H3A 118.0 . .
C2 C3 H3A 118.0 . .
C3 C4 C5 118.7(8) . .
C3 C4 H4A 120.7 . .
C5 C4 H4A 120.7 . .
C4 C5 C6 119.7(7) . .
C4 C5 C8 119.5(7) . .
C6 C5 C8 120.7(7) . .
C7 C6 C5 119.0(8) . .
C7 C6 H6A 120.5 . .
C5 C6 H6A 120.5 . .
C6 C7 C2 121.1(8) . .
C6 C7 H7A 119.4 . .
C2 C7 H7A 119.4 . .
O3 C8 C5 120.9(7) . .
O3 C8 C9 119.0(7) . .
C5 C8 C9 119.8(7) . .
C10 C9 C14 117.8(8) . .
C10 C9 C8 117.7(7) . .
C14 C9 C8 124.5(7) . .
C11 C10 C9 121.9(9) . .
C11 C10 H10A 119.0 . .
C9 C10 H10A 119.0 . .
C10 C11 C12 120.0(9) . .
C10 C11 H11A 120.0 . .
C12 C11 H11A 120.0 . .
C13 C12 C11 118.8(9) . .
C13 C12 H12A 120.6 . .
C11 C12 H12A 120.6 . .
C12 C13 C14 122.7(9) . .
C12 C13 H13A 118.7 . .
C14 C13 H13A 118.7 . .
C13 C14 C9 118.7(8) . .
C13 C14 C15 121.3(8) . .
C9 C14 C15 119.9(7) . .
O5 C15 O4 125.5(8) . .
O5 C15 C14 117.5(8) . .
O4 C15 C14 117.0(7) . .
N1 C16 C17 124.1(10) . .
N1 C16 H16A 118.0 . .
C17 C16 H16A 118.0 . .
C18 C17 C16 120.2(10) . .
C18 C17 H17A 119.9 . .
C16 C17 H17A 119.9 . .
C17 C18 C19 115.5(9) . .
C17 C18 C18 122.4(11) . 2_677
C19 C18 C18 122.0(11) . 2_677
C18 C19 C20 119.9(10) . .
C18 C19 H19A 120.1 . .
C20 C19 H19A 120.1 . .
N1 C20 C19 123.6(10) . .
N1 C20 H20A 118.2 . .
C19 C20 H20A 118.2 . .
C20 N1 C16 116.5(9) . .
C20 N1 Ni1 121.2(7) . .
C16 N1 Ni1 122.3(7) . .
O1 Ni1 O4 91.5(3) . 2_766
O1 Ni1 O5 87.2(3) . 1_565
O4 Ni1 O5 165.8(2) 2_766 1_565
O1 Ni1 O2 166.0(3) . 2_776
O4 Ni1 O2 87.4(3) 2_766 2_776
O5 Ni1 O2 90.5(3) 1_565 2_776
O1 Ni1 N1 99.6(3) . .
O4 Ni1 N1 98.3(3) 2_766 .
O5 Ni1 N1 95.9(3) 1_565 .
O2 Ni1 N1 94.4(3) 2_776 .
O1 Ni1 Ni1 92.7(2) . 2_776
O4 Ni1 Ni1 84.15(16) 2_766 2_776
O5 Ni1 Ni1 81.75(18) 1_565 2_776
O2 Ni1 Ni1 73.3(2) 2_776 2_776
N1 Ni1 Ni1 167.4(2) . 2_776
C1 O1 Ni1 112.8(6) . .
C1 O2 Ni1 134.1(6) . 2_776
C15 O4 Ni1 122.3(5) . 2_766
C15 O5 Ni1 125.8(6) . 1_545

loop_
_geom_bond_atom_site_label_1
_geom_bond_atom_site_label_2
_geom_bond_distance
_geom_bond_site_symmetry_2
C1 O1 1.225(11) .
C1 O2 1.272(11) .
C1 C2 1.508(11) .
C2 C3 1.362(12) .
C2 C7 1.405(12) .
C3 C4 1.350(12) .
C3 H3A 0.9300 .
C4 C5 1.393(11) .
C4 H4A 0.9300 .
C5 C6 1.412(11) .
C5 C8 1.488(11) .
C6 C7 1.371(12) .
C6 H6A 0.9300 .
C7 H7A 0.9300 .
C8 O3 1.232(10) .
C8 C9 1.495(11) .
C9 C10 1.393(12) .
C9 C14 1.438(11) .
C10 C11 1.393(13) .
C10 H10A 0.9300 .
C11 C12 1.404(14) .
C11 H11A 0.9300 .
C12 C13 1.367(13) .
C12 H12A 0.9300 .
C13 C14 1.401(12) .
C13 H13A 0.9300 .
C14 C15 1.488(12) .
C15 O5 1.239(10) .
C15 O4 1.259(10) .
C16 N1 1.313(12) .
C16 C17 1.364(16) .
C16 H16A 0.9300 .
C17 C18 1.355(13) .
C17 H17A 0.9300 .
C18 C19 1.363(15) .
C18 C18 1.499(16) 2_677
C19 C20 1.398(18) .
C19 H19A 0.9300 .
C20 N1 1.268(14) .
C20 H20A 0.9300 .
N1 Ni1 2.032(7) .
Ni1 O1 2.003(6) .
Ni1 O4 2.005(6) 2_766
Ni1 O5 2.005(6) 1_565
Ni1 O2 2.025(6) 2_776
Ni1 Ni1 2.7115(19) 2_776
O2 Ni1 2.025(6) 2_776
O4 Ni1 2.005(6) 2_766
O5 Ni1 2.005(6) 1_545

loop_
_geom_torsion_atom_site_label_1
_geom_torsion_atom_site_label_2
_geom_torsion_atom_site_label_3
_geom_torsion_atom_site_label_4
_geom_torsion
_geom_torsion_site_symmetry_1
_geom_torsion_site_symmetry_4
O1 C1 C2 C3 179.9(9) . .
O2 C1 C2 C3 2.0(13) . .
O1 C1 C2 C7 3.4(13) . .
O2 C1 C2 C7 -174.4(8) . .
C7 C2 C3 C4 -0.3(15) . .
C1 C2 C3 C4 -176.8(9) . .
C2 C3 C4 C5 1.2(14) . .
C3 C4 C5 C6 0.1(13) . .
C3 C4 C5 C8 176.1(8) . .
C4 C5 C6 C7 -2.4(13) . .
C8 C5 C6 C7 -178.3(8) . .
C5 C6 C7 C2 3.4(14) . .
C3 C2 C7 C6 -2.1(14) . .
C1 C2 C7 C6 174.5(8) . .
C4 C5 C8 O3 5.6(12) . .
C6 C5 C8 O3 -178.5(9) . .
C4 C5 C8 C9 -167.7(7) . .
C6 C5 C8 C9 8.2(11) . .
O3 C8 C9 C10 -64.5(12) . .
C5 C8 C9 C10 108.9(9) . .
O3 C8 C9 C14 113.2(10) . .
C5 C8 C9 C14 -73.4(11) . .
C14 C9 C10 C11 0.9(13) . .
C8 C9 C10 C11 178.7(9) . .
C9 C10 C11 C12 -0.3(15) . .
C10 C11 C12 C13 0.6(15) . .
C11 C12 C13 C14 -1.4(15) . .
C12 C13 C14 C9 2.0(13) . .
C12 C13 C14 C15 -177.6(8) . .
C10 C9 C14 C13 -1.7(12) . .
C8 C9 C14 C13 -179.3(8) . .
C10 C9 C14 C15 177.9(8) . .
C8 C9 C14 C15 0.3(12) . .
C13 C14 C15 O5 -26.3(12) . .
C9 C14 C15 O5 154.1(8) . .
C13 C14 C15 O4 155.4(8) . .
C9 C14 C15 O4 -24.2(11) . .
N1 C16 C17 C18 -4(2) . .
C16 C17 C18 C19 3(2) . .
C16 C17 C18 C18 179.7(13) . 2_677
C17 C18 C19 C20 -3(3) . .
C18 C18 C19 C20 -179.9(18) 2_677 .
C18 C19 C20 N1 4(3) . .
C19 C20 N1 C16 -5(3) . .
C19 C20 N1 Ni1 176.4(17) . .
C17 C16 N1 C20 5(2) . .
C17 C16 N1 Ni1 -176.6(11) . .
C20 N1 Ni1 O1 91.5(13) . .
C16 N1 Ni1 O1 -87.2(9) . .
C20 N1 Ni1 O4 -1.4(14) . 2_766
C16 N1 Ni1 O4 179.9(8) . 2_766
C20 N1 Ni1 O5 179.6(13) . 1_565
C16 N1 Ni1 O5 1.0(9) . 1_565
C20 N1 Ni1 O2 -89.4(13) . 2_776
C16 N1 Ni1 O2 91.9(9) . 2_776
C20 N1 Ni1 Ni1 -101.7(16) . 2_776
C16 N1 Ni1 Ni1 79.6(14) . 2_776
O2 C1 O1 Ni1 12.4(13) . .
C2 C1 O1 Ni1 -165.2(6) . .
O4 Ni1 O1 C1 -89.7(7) 2_766 .
O5 Ni1 O1 C1 76.1(7) 1_565 .
O2 Ni1 O1 C1 -4.7(15) 2_776 .
N1 Ni1 O1 C1 171.6(7) . .
Ni1 Ni1 O1 C1 -5.5(7) 2_776 .
O1 C1 O2 Ni1 -15.6(16) . 2_776
C2 C1 O2 Ni1 162.1(6) . 2_776
O5 C15 O4 Ni1 8.6(12) . 2_766
C14 C15 O4 Ni1 -173.3(5) . 2_766
O4 C15 O5 Ni1 -5.8(13) . 1_545
C14 C15 O5 Ni1 176.0(5) . 1_545
